data_4112524
loop_
_publ_author_name
'Charles P. Casey'
'Susie C. Martins'
'Maureen A. Fagan'

_publ_contact_author
; 
   Prof. Charles P. Casey 
   Department of Chemistry 
   University of Wisconsin 
   1101 University Ave. 
   Madison, WI  53706-1396  USA 
;
_publ_contact_author_email casey@chem.wisc.edu
_publ_contact_author_fax 1(608)2620381
_publ_contact_author_phone 1(608)2620584
_publ_section_title
;
 Reversal of Enantioselectivity in the Hydroformylation of Styrene with
 [2S,4S-BDPP]Pt(SnCl3)Cl at High Temperature Arises from a Change in the
 Enantioselective-Determining Step
;
_journal_name_full 'Journal of the American Chemical Society'
_journal_page_first 5585
_journal_page_last 5592
_journal_paper_doi 10.1021/ja0318479
_journal_volume 126
_journal_year 2004
_chemical_formula_moiety 'C29 H30 Cl4 P2 Pt Sn'
_chemical_formula_sum 'C29 H30 Cl4 P2 Pt Sn'
_chemical_formula_weight 896.05
_chemical_name_systematic
; 
 ? 
;
_space_group_IT_number 19
_symmetry_cell_setting orthorhombic
_symmetry_space_group_name_Hall 'P 2ac 2ab'
_symmetry_space_group_name_H-M 'P 21 21 21'
_atom_sites_solution_hydrogens geom
_atom_sites_solution_primary direct
_atom_sites_solution_secondary difmap
_audit_creation_method SHELXL-97
_cell_angle_alpha 90.00
_cell_angle_beta 90.00
_cell_angle_gamma 90.00
_cell_formula_units_Z 12
_cell_length_a 9.4421(12)
_cell_length_b 18.289(2)
_cell_length_c 55.173(7)
_cell_measurement_reflns_used 8192
_cell_measurement_temperature 133(2)
_cell_measurement_theta_max 25.0
_cell_measurement_theta_min 3.0
_cell_volume 9528(2)
_computing_structure_refinement 'SHELXL-97 (Sheldrick, 1997)'
_computing_structure_solution 'SHELXS-97 (Sheldrick, 1990)'
_diffrn_ambient_temperature 133(2)
_diffrn_measured_fraction_theta_full 0.988
_diffrn_measured_fraction_theta_max 0.937
_diffrn_measurement_device 'Bruker SMART/Platform'
_diffrn_measurement_method '\w scan frames'
_diffrn_radiation_monochromator graphite
_diffrn_radiation_source 'sealed tube'
_diffrn_radiation_type MoK\a
_diffrn_radiation_wavelength 0.71073
_diffrn_reflns_av_R_equivalents 0.1228
_diffrn_reflns_av_sigmaI/netI 0.2491
_diffrn_reflns_limit_h_max 10
_diffrn_reflns_limit_h_min -11
_diffrn_reflns_limit_k_max 18
_diffrn_reflns_limit_k_min -22
_diffrn_reflns_limit_l_max 59
_diffrn_reflns_limit_l_min -69
_diffrn_reflns_number 42876
_diffrn_reflns_theta_full 25.00
_diffrn_reflns_theta_max 26.58
_diffrn_reflns_theta_min 4.70
_diffrn_standards_decay_% -0.10
_diffrn_standards_number 377
_exptl_absorpt_coefficient_mu 5.642
_exptl_absorpt_correction_T_max 0.894
_exptl_absorpt_correction_T_min 0.537
_exptl_absorpt_correction_type empirical
_exptl_crystal_colour colorless
_exptl_crystal_density_diffrn 1.874
_exptl_crystal_description needle
_exptl_crystal_F_000 5160
_exptl_crystal_size_max 0.25
_exptl_crystal_size_mid 0.08
_exptl_crystal_size_min 0.08
_refine_diff_density_max 2.868
_refine_diff_density_min -2.666
_refine_diff_density_rms 0.234
_refine_ls_abs_structure_details 'Flack H D (1983), Acta Cryst. A39, 876-881'
_refine_ls_abs_structure_Flack -0.012(9)
_refine_ls_extinction_method none
_refine_ls_goodness_of_fit_ref 0.981
_refine_ls_hydrogen_treatment mixed
_refine_ls_matrix_type full
_refine_ls_number_parameters 1025
_refine_ls_number_reflns 18166
_refine_ls_number_restraints 3753
_refine_ls_restrained_S_all 0.906
_refine_ls_R_factor_all 0.2092
_refine_ls_R_factor_gt 0.0856
_refine_ls_shift/su_max 0.039
_refine_ls_shift/su_mean 0.001
_refine_ls_structure_factor_coef Fsqd
_refine_ls_weighting_details 'calc w=1/[\s^2^(Fo^2^)+(0.0740P)^2^+0.0000P] where P=(Fo^2^+2Fc^2^)/3'
_refine_ls_weighting_scheme calc
_refine_ls_wR_factor_gt 0.1649
_refine_ls_wR_factor_ref 0.2040
_reflns_number_gt 8021
_reflns_number_total 18166
_reflns_threshold_expression >2sigma(I)
_cod_data_source_file ja0318479rom20031224_121051.cif
_cod_data_source_block n98048
_cod_database_code 4112524

loop_
_symmetry_equiv_pos_as_xyz
'x, y, z'
'-x+1/2, -y, z+1/2'
'-x, y+1/2, -z+1/2'
'x+1/2, -y+1/2, -z'

loop_
_atom_site_label
_atom_site_type_symbol
_atom_site_fract_x
_atom_site_fract_y
_atom_site_fract_z
_atom_site_U_iso_or_equiv
_atom_site_adp_type
_atom_site_occupancy
_atom_site_symmetry_multiplicity
_atom_site_calc_flag
_atom_site_refinement_flags
_atom_site_disorder_assembly
_atom_site_disorder_group
Pt1A Pt 0.14069(10) 0.87881(7) 0.897318(16) 0.0724(4) Uani 1 1 d . . .
Sn1A Sn 0.10031(15) 0.95862(10) 0.85934(2) 0.0471(5) Uani 1 1 d . . .
P1A P 0.1354(7) 0.7905(5) 0.92720(11) 0.081(3) Uani 1 1 d D . .
P2A P 0.3769(7) 0.8801(5) 0.89518(14) 0.088(3) Uani 1 1 d D . .
Cl1A Cl -0.1073(6) 0.8857(4) 0.89893(9) 0.076(2) Uani 1 1 d . . .
Cl2A Cl -0.0909(5) 0.9217(3) 0.83437(8) 0.0423(14) Uani 1 1 d . . .
Cl3A Cl 0.0382(6) 1.0822(4) 0.86100(10) 0.065(2) Uani 1 1 d . . .
Cl4A Cl 0.2752(5) 0.9631(4) 0.82855(10) 0.0584(18) Uani 1 1 d . . .
C1A C 0.300(4) 0.7053(17) 0.9591(6) 0.126(8) Uani 1 1 d DU . .
H1AA H 0.3769 0.7034 0.9711 0.189 Uiso 1 1 d R . .
H1AB H 0.3119 0.6653 0.9474 0.189 Uiso 1 1 d R . .
H1AC H 0.2089 0.7002 0.9674 0.189 Uiso 1 1 d R . .
C2A C 0.305(3) 0.7792(18) 0.9451(6) 0.120(6) Uani 1 1 d DU . .
H2A H 0.3075 0.8192 0.9574 0.144 Uiso 1 1 calc R . .
C3A C 0.440(3) 0.7840(17) 0.9305(6) 0.119(6) Uani 1 1 d DU . .
H3AA H 0.5191 0.7653 0.9406 0.143 Uiso 1 1 calc R . .
H3AB H 0.4317 0.7515 0.9162 0.143 Uiso 1 1 calc R . .
C4A C 0.478(4) 0.8599(16) 0.9218(6) 0.119(6) Uani 1 1 d DU . .
H4A H 0.5813 0.8611 0.9175 0.143 Uiso 1 1 calc R . .
C5A C 0.446(4) 0.9225(17) 0.9401(6) 0.121(8) Uani 1 1 d DU . .
H5AA H 0.4719 0.9080 0.9566 0.182 Uiso 1 1 d R . .
H5AB H 0.3458 0.9356 0.9395 0.182 Uiso 1 1 d R . .
H5AC H 0.5036 0.9648 0.9352 0.182 Uiso 1 1 d R . .
C6A C 0.0936(12) 0.7093(17) 0.9126(5) 0.117(6) Uani 1 1 d DU . .
C7A C 0.090(2) 0.7006(17) 0.8876(5) 0.119(6) Uani 1 1 d DU . .
H7A H 0.1109 0.7403 0.8771 0.143 Uiso 1 1 calc R . .
C8A C 0.055(2) 0.6321(16) 0.8785(6) 0.117(6) Uani 1 1 d DU . .
H8A H 0.0552 0.6306 0.8613 0.141 Uiso 1 1 calc R . .
C9A C 0.019(2) 0.5654(18) 0.8889(5) 0.121(6) Uani 1 1 d DU . .
H9A H -0.0025 0.5216 0.8805 0.145 Uiso 1 1 calc R . .
C10A C 0.022(3) 0.5745(18) 0.9140(6) 0.122(6) Uani 1 1 d DU . .
H10A H -0.0010 0.5351 0.9245 0.147 Uiso 1 1 calc R . .
C11A C 0.059(2) 0.6426(16) 0.9233(7) 0.120(6) Uani 1 1 d DU . .
H11A H 0.0620 0.6438 0.9406 0.144 Uiso 1 1 calc R . .
C12A C -0.011(3) 0.8023(14) 0.9467(5) 0.120(6) Uani 1 1 d DU . .
C13A C -0.131(3) 0.7584(17) 0.9482(5) 0.119(6) Uani 1 1 d DU . .
H13A H -0.1417 0.7166 0.9382 0.143 Uiso 1 1 calc R . .
C14A C -0.234(3) 0.7780(16) 0.9650(5) 0.121(6) Uani 1 1 d DU . .
H14A H -0.3182 0.7500 0.9672 0.146 Uiso 1 1 calc R . .
C15A C -0.208(3) 0.8407(15) 0.9785(5) 0.121(6) Uani 1 1 d DU . .
H15A H -0.2796 0.8547 0.9896 0.145 Uiso 1 1 calc R . .
C16A C -0.089(3) 0.8853(17) 0.9778(5) 0.124(6) Uani 1 1 d DU . .
H16A H -0.0783 0.9270 0.9878 0.149 Uiso 1 1 calc R . .
C17A C 0.013(3) 0.8636(16) 0.9610(4) 0.124(6) Uani 1 1 d DU . .
H17A H 0.0979 0.8906 0.9593 0.149 Uiso 1 1 calc R . .
C18A C 0.4479(15) 0.9658(10) 0.88576(17) 0.047(3) Uani 1 1 d DU . .
C19A C 0.3759(19) 1.0302(9) 0.8906(3) 0.048(3) Uani 1 1 d DU . .
H19A H 0.2882 1.0269 0.8989 0.058 Uiso 1 1 calc R . .
C20A C 0.4232(17) 1.0990(10) 0.8840(3) 0.049(3) Uani 1 1 d DU . .
H20A H 0.3701 1.1415 0.8879 0.058 Uiso 1 1 calc R . .
C21A C 0.5504(16) 1.1042(10) 0.8714(2) 0.047(3) Uani 1 1 d DU . .
H21A H 0.5856 1.1502 0.8661 0.056 Uiso 1 1 calc R . .
C22A C 0.6247(19) 1.0402(9) 0.8668(3) 0.044(3) Uani 1 1 d DU . .
H22A H 0.7130 1.0435 0.8586 0.053 Uiso 1 1 calc R . .
C23A C 0.5759(17) 0.9714(10) 0.8735(2) 0.046(3) Uani 1 1 d DU . .
H23A H 0.6294 0.9289 0.8698 0.055 Uiso 1 1 calc R . .
C24A C 0.450(4) 0.8115(14) 0.8728(5) 0.130(6) Uani 1 1 d DU . .
C25A C 0.591(4) 0.7916(15) 0.8755(6) 0.131(6) Uani 1 1 d DU . .
H25A H 0.6482 0.8115 0.8880 0.157 Uiso 1 1 calc R . .
C26A C 0.643(4) 0.7411(16) 0.8590(5) 0.134(6) Uani 1 1 d DU . .
H26A H 0.7386 0.7251 0.8599 0.161 Uiso 1 1 calc R . .
C27A C 0.554(3) 0.7142(17) 0.8411(6) 0.135(6) Uani 1 1 d DU . .
H27A H 0.5947 0.6801 0.8302 0.162 Uiso 1 1 calc R . .
C28A C 0.412(4) 0.7307(16) 0.8370(6) 0.133(6) Uani 1 1 d DU . .
H28A H 0.3542 0.7108 0.8245 0.160 Uiso 1 1 calc R . .
C29A C 0.369(4) 0.7811(15) 0.8543(5) 0.131(6) Uani 1 1 d DU . .
H29A H 0.2736 0.7967 0.8533 0.157 Uiso 1 1 calc R . .
Pt1B Pt 0.15666(10) 0.93779(6) 0.228235(15) 0.0538(3) Uani 1 1 d . . .
Sn1B Sn 0.12913(17) 1.00706(10) 0.18740(3) 0.0578(5) Uani 1 1 d . . .
P1B P 0.1416(6) 0.8640(4) 0.26161(9) 0.0433(15) Uani 1 1 d D . .
P2B P 0.3947(6) 0.9395(3) 0.22955(10) 0.0440(16) Uani 1 1 d D . .
Cl1B Cl -0.0913(7) 0.9426(5) 0.22619(12) 0.089(3) Uani 1 1 d . . .
Cl2B Cl -0.0538(6) 0.9667(4) 0.16166(11) 0.0637(19) Uani 1 1 d . . .
Cl3B Cl 0.0687(8) 1.1296(4) 0.18936(10) 0.081(2) Uani 1 1 d . . .
Cl4B Cl 0.3026(7) 1.0119(5) 0.15625(10) 0.082(2) Uani 1 1 d . . .
C1B C 0.256(2) 0.8349(12) 0.3076(4) 0.062(5) Uani 1 1 d DU . .
H1BA H 0.3138 0.8530 0.3211 0.093 Uiso 1 1 d R . .
H1BB H 0.2864 0.7853 0.3034 0.093 Uiso 1 1 d R . .
H1BC H 0.1563 0.8343 0.3124 0.093 Uiso 1 1 d R . .
C2B C 0.275(2) 0.8856(13) 0.2852(4) 0.060(4) Uani 1 1 d DU . .
H2B H 0.2568 0.9369 0.2906 0.072 Uiso 1 1 calc R . .
C3B C 0.427(2) 0.8818(12) 0.2766(4) 0.059(4) Uani 1 1 d DU . .
H3BA H 0.4392 0.8367 0.2669 0.071 Uiso 1 1 calc R . .
H3BB H 0.4894 0.8781 0.2909 0.071 Uiso 1 1 calc R . .
C4B C 0.474(2) 0.9465(10) 0.2614(4) 0.058(4) Uani 1 1 d DU . .
H4B H 0.5791 0.9451 0.2600 0.070 Uiso 1 1 calc R . .
C5B C 0.431(3) 1.0219(11) 0.2722(4) 0.063(5) Uani 1 1 d DU . .
H5BA H 0.4332 1.0191 0.2900 0.094 Uiso 1 1 d R . .
H5BB H 0.3344 1.0342 0.2669 0.094 Uiso 1 1 d R . .
H5BC H 0.4965 1.0598 0.2667 0.094 Uiso 1 1 d R . .
C6B C 0.144(2) 0.7789(17) 0.2515(5) 0.118(6) Uani 1 1 d DU . .
C7B C 0.075(3) 0.7497(18) 0.2314(5) 0.125(6) Uani 1 1 d DU . .
H7B H 0.0204 0.7851 0.2229 0.150 Uiso 1 1 calc R . .
C8B C 0.067(3) 0.6804(17) 0.2211(6) 0.127(6) Uani 1 1 d DU . .
H8B H 0.0117 0.6694 0.2071 0.152 Uiso 1 1 calc R . .
C9B C 0.148(3) 0.6289(19) 0.2335(5) 0.125(6) Uani 1 1 d DU . .
H9B H 0.1526 0.5799 0.2278 0.150 Uiso 1 1 calc R . .
C10B C 0.222(3) 0.6495(17) 0.2541(5) 0.121(6) Uani 1 1 d DU . .
H10B H 0.2765 0.6143 0.2627 0.145 Uiso 1 1 calc R . .
C11B C 0.217(3) 0.7215(16) 0.2619(6) 0.119(6) Uani 1 1 d DU . .
H11B H 0.2707 0.7326 0.2761 0.143 Uiso 1 1 calc R . .
C12B C -0.0128(18) 0.8722(10) 0.2799(2) 0.060(4) Uani 1 1 d DU . .
C13B C -0.1030(18) 0.8148(12) 0.2858(3) 0.061(4) Uani 1 1 d DU . .
H13B H -0.0837 0.7670 0.2799 0.074 Uiso 1 1 calc R . .
C14B C -0.221(2) 0.8267(12) 0.3003(3) 0.064(4) Uani 1 1 d DU . .
H14B H -0.2818 0.7867 0.3040 0.077 Uiso 1 1 calc R . .
C15B C -0.253(2) 0.8954(10) 0.3095(3) 0.063(4) Uani 1 1 d DU . .
H15B H -0.3334 0.9029 0.3196 0.076 Uiso 1 1 calc R . .
C16B C -0.1634(18) 0.9526(12) 0.3035(3) 0.064(4) Uani 1 1 d DU . .
H16B H -0.1825 1.0003 0.3095 0.077 Uiso 1 1 calc R . .
C17B C -0.046(2) 0.9412(12) 0.2888(3) 0.063(4) Uani 1 1 d DU . .
H17B H 0.0130 0.9815 0.2847 0.075 Uiso 1 1 calc R . .
C18B C 0.4701(14) 1.0157(10) 0.2134(2) 0.041(3) Uani 1 1 d DU . .
C19B C 0.4105(18) 1.0848(8) 0.2153(3) 0.042(3) Uani 1 1 d DU . .
H19B H 0.3295 1.0923 0.2252 0.050 Uiso 1 1 calc R . .
C20B C 0.4696(16) 1.1431(11) 0.2027(3) 0.046(3) Uani 1 1 d DU . .
H20B H 0.4279 1.1902 0.2041 0.056 Uiso 1 1 calc R . .
C21B C 0.5882(16) 1.1341(10) 0.1880(3) 0.050(3) Uani 1 1 d DU . .
H21B H 0.6289 1.1738 0.1794 0.061 Uiso 1 1 calc R . .
C22B C 0.644(2) 1.0640(9) 0.1867(3) 0.051(3) Uani 1 1 d DU . .
H22B H 0.7249 1.0564 0.1768 0.061 Uiso 1 1 calc R . .
C23B C 0.5887(16) 1.0043(11) 0.1990(2) 0.046(3) Uani 1 1 d DU . .
H23B H 0.6306 0.9572 0.1977 0.056 Uiso 1 1 calc R . .
C24B C 0.470(3) 0.8575(17) 0.2185(4) 0.131(6) Uani 1 1 d DU . .
C25B C 0.598(3) 0.8285(16) 0.2260(5) 0.129(6) Uani 1 1 d DU . .
H25B H 0.6504 0.8542 0.2380 0.155 Uiso 1 1 calc R . .
C26B C 0.655(4) 0.7637(16) 0.2170(5) 0.130(6) Uani 1 1 d DU . .
H26B H 0.7437 0.7468 0.2230 0.156 Uiso 1 1 calc R . .
C27B C 0.584(3) 0.7235(18) 0.1994(5) 0.134(6) Uani 1 1 d DU . .
H27B H 0.6197 0.6791 0.1928 0.161 Uiso 1 1 calc R . .
C28B C 0.457(3) 0.7549(18) 0.1925(6) 0.136(6) Uani 1 1 d DU . .
H28B H 0.4047 0.7292 0.1804 0.164 Uiso 1 1 calc R . .
C29B C 0.395(4) 0.8192(16) 0.2009(5) 0.135(6) Uani 1 1 d DU . .
H29B H 0.3061 0.8360 0.1950 0.162 Uiso 1 1 calc R . .
Pt1C Pt 0.58700(9) 0.62792(7) 0.445159(16) 0.0632(4) Uani 1 1 d . . .
Sn1C Sn 0.5885(3) 0.53380(19) 0.48144(5) 0.0340(8) Uani 0.627(5) 1 d PDU A 1
Sn1D Sn 0.5542(5) 0.5750(3) 0.48790(8) 0.0339(12) Uani 0.373(5) 1 d PDU A 2
P1C P 0.5596(5) 0.7020(4) 0.41155(9) 0.0488(18) Uani 1 1 d D A .
P2C P 0.8232(6) 0.6229(4) 0.44170(9) 0.0522(19) Uani 1 1 d D A .
Cl1C Cl 0.3441(6) 0.6312(5) 0.45286(10) 0.079(2) Uani 1 1 d . A .
Cl2C Cl 0.5182(14) 0.5869(8) 0.5180(2) 0.124(5) Uani 0.627(5) 1 d PDU A 1
Cl3C Cl 0.4195(11) 0.4431(6) 0.4783(2) 0.078(3) Uani 0.627(5) 1 d PDU A 1
Cl4C Cl 0.7711(10) 0.4579(6) 0.49662(19) 0.072(3) Uani 0.627(5) 1 d PDU A 1
Cl2D Cl 0.4430(19) 0.6305(11) 0.5215(3) 0.111(5) Uani 0.373(5) 1 d PDU A 2
Cl3D Cl 0.4048(16) 0.4731(8) 0.4847(3) 0.063(4) Uani 0.373(5) 1 d PDU A 2
Cl4D Cl 0.7369(14) 0.5161(9) 0.5100(3) 0.064(4) Uani 0.373(5) 1 d PDU A 2
C1C C 0.677(2) 0.7184(12) 0.3634(3) 0.047(5) Uani 1 1 d DU A .
H1CA H 0.7571 0.7085 0.3527 0.071 Uiso 1 1 d R . .
H1CB H 0.6625 0.7713 0.3648 0.071 Uiso 1 1 d R . .
H1CC H 0.5911 0.6958 0.3567 0.071 Uiso 1 1 d R . .
C2C C 0.7047(18) 0.6861(12) 0.3891(3) 0.041(3) Uani 1 1 d DU . .
H2C H 0.7042 0.6320 0.3865 0.049 Uiso 1 1 calc R A .
C3C C 0.8531(18) 0.7023(12) 0.3981(3) 0.042(3) Uani 1 1 d DU A .
H3CA H 0.9170 0.6661 0.3905 0.050 Uiso 1 1 calc R . .
H3CB H 0.8800 0.7508 0.3916 0.050 Uiso 1 1 calc R . .
C4C C 0.8875(18) 0.7031(12) 0.4249(3) 0.042(3) Uani 1 1 d DU . .
H4C H 0.8389 0.7468 0.4319 0.050 Uiso 1 1 calc R A .
C5C C 1.0496(17) 0.7173(12) 0.4269(4) 0.045(5) Uani 1 1 d DU A .
H5CA H 1.0760 0.7569 0.4158 0.068 Uiso 1 1 d R . .
H5CB H 1.1019 0.6728 0.4226 0.068 Uiso 1 1 d R . .
H5CC H 1.0727 0.7314 0.4436 0.068 Uiso 1 1 d R . .
C6C C 0.5422(15) 0.7927(11) 0.41864(15) 0.045(3) Uani 1 1 d DU . .
C7C C 0.647(2) 0.8442(9) 0.4142(2) 0.046(3) Uani 1 1 d DU A .
H7C H 0.7341 0.8305 0.4069 0.055 Uiso 1 1 calc R . .
C8C C 0.6212(19) 0.9163(10) 0.4207(3) 0.048(3) Uani 1 1 d DU . .
H8C H 0.6940 0.9507 0.4174 0.058 Uiso 1 1 calc R A .
C9C C 0.4985(16) 0.9430(11) 0.4316(2) 0.052(3) Uani 1 1 d DU A .
H9C H 0.4849 0.9928 0.4358 0.062 Uiso 1 1 calc R . .
C10C C 0.398(2) 0.8888(9) 0.4356(3) 0.049(3) Uani 1 1 d DU . .
H10C H 0.3115 0.9024 0.4431 0.059 Uiso 1 1 calc R A .
C11C C 0.4167(19) 0.8162(10) 0.4292(2) 0.048(3) Uani 1 1 d DU A .
H11C H 0.3429 0.7820 0.4322 0.058 Uiso 1 1 calc R . .
C12C C 0.4035(16) 0.6798(8) 0.3923(2) 0.044(3) Uani 1 1 d DU . .
C13C C 0.3365(15) 0.7341(10) 0.3791(2) 0.043(3) Uani 1 1 d DU A .
H13C H 0.3696 0.7831 0.3797 0.051 Uiso 1 1 calc R . .
C14C C 0.2200(16) 0.7158(10) 0.3650(3) 0.041(3) Uani 1 1 d DU . .
H14C H 0.1716 0.7520 0.3558 0.049 Uiso 1 1 calc R A .
C15C C 0.1760(18) 0.6439(8) 0.3644(3) 0.041(3) Uani 1 1 d DU A .
H15C H 0.0974 0.6312 0.3545 0.049 Uiso 1 1 calc R . .
C16C C 0.2420(16) 0.5895(10) 0.3777(3) 0.043(3) Uani 1 1 d DU . .
H16C H 0.2084 0.5406 0.3771 0.051 Uiso 1 1 calc R A .
C17C C 0.3584(16) 0.6077(9) 0.3919(3) 0.043(3) Uani 1 1 d DU A .
H17C H 0.4059 0.5715 0.4012 0.052 Uiso 1 1 calc R . .
C18C C 0.890(3) 0.5386(10) 0.4254(2) 0.126(6) Uani 1 1 d GDU . .
C19C C 0.795(2) 0.4872(15) 0.4163(4) 0.129(6) Uani 1 1 d GDU A .
H19C H 0.6964 0.4943 0.4182 0.155 Uiso 1 1 calc R . .
C20C C 0.846(3) 0.4255(13) 0.4044(4) 0.131(6) Uani 1 1 d GDU A .
H20C H 0.7811 0.3904 0.3981 0.157 Uiso 1 1 calc R . .
C21C C 0.991(3) 0.4152(11) 0.4015(3) 0.130(6) Uani 1 1 d GDU A .
H21C H 1.0251 0.3731 0.3934 0.157 Uiso 1 1 calc R . .
C22C C 1.085(2) 0.4666(15) 0.4106(4) 0.128(6) Uani 1 1 d GDU A .
H22C H 1.1843 0.4596 0.4087 0.154 Uiso 1 1 calc R . .
C23C C 1.035(3) 0.5283(12) 0.4225(4) 0.126(6) Uani 1 1 d GDU A .
H23C H 1.0996 0.5634 0.4288 0.151 Uiso 1 1 calc R . .
C24C C 0.9166(17) 0.6372(9) 0.4707(4) 0.070(4) Uani 1 1 d DU . .
C25C C 1.0251(19) 0.5913(12) 0.4782(4) 0.072(4) Uani 1 1 d DU A .
H25C H 1.0528 0.5513 0.4684 0.086 Uiso 1 1 calc R . .
C26C C 1.094(2) 0.6037(12) 0.5002(3) 0.073(4) Uani 1 1 d DU . .
H26C H 1.1678 0.5730 0.5059 0.088 Uiso 1 1 calc R A .
C27C C 1.046(2) 0.6636(10) 0.5133(4) 0.074(4) Uani 1 1 d DU A .
H27C H 1.0936 0.6731 0.5282 0.089 Uiso 1 1 calc R . .
C28C C 0.938(2) 0.7112(12) 0.5071(4) 0.074(4) Uani 1 1 d DU . .
H28C H 0.9101 0.7509 0.5171 0.089 Uiso 1 1 calc R A .
C29C C 0.875(2) 0.6959(11) 0.4850(3) 0.073(4) Uani 1 1 d DU A .
H29C H 0.8007 0.7266 0.4794 0.088 Uiso 1 1 calc R . .

loop_
_atom_site_aniso_label
_atom_site_aniso_U_11
_atom_site_aniso_U_22
_atom_site_aniso_U_33
_atom_site_aniso_U_23
_atom_site_aniso_U_13
_atom_site_aniso_U_12
Pt1A 0.0439(6) 0.1372(11) 0.0363(5) 0.0246(6) -0.0237(5) -0.0374(7)
Sn1A 0.0265(8) 0.0912(14) 0.0234(8) 0.0019(8) -0.0047(6) -0.0116(8)
P1A 0.049(5) 0.158(8) 0.037(4) 0.029(5) -0.020(3) -0.030(5)
P2A 0.052(5) 0.118(7) 0.094(6) 0.031(6) -0.045(4) -0.036(5)
Cl1A 0.047(4) 0.150(7) 0.030(3) 0.020(4) -0.011(3) -0.043(4)
Cl2A 0.032(3) 0.070(4) 0.025(3) -0.004(3) -0.010(2) -0.003(3)
Cl3A 0.042(3) 0.109(6) 0.044(3) -0.031(4) 0.003(3) -0.026(3)
Cl4A 0.028(3) 0.099(5) 0.048(4) -0.005(4) 0.006(2) -0.003(3)
C1A 0.124(9) 0.129(9) 0.126(9) 0.003(5) -0.003(5) -0.001(5)
C2A 0.119(7) 0.123(7) 0.119(7) 0.003(4) -0.004(4) 0.001(4)
C3A 0.117(7) 0.122(7) 0.118(7) 0.003(4) -0.004(4) 0.000(4)
C4A 0.117(7) 0.122(7) 0.119(7) 0.002(4) -0.005(4) 0.000(4)
C5A 0.119(9) 0.126(9) 0.119(9) 0.004(5) -0.006(5) -0.001(5)
C6A 0.118(6) 0.118(6) 0.116(6) 0.000(4) 0.002(4) -0.002(4)
C7A 0.120(6) 0.120(6) 0.117(6) 0.001(4) 0.000(4) -0.002(4)
C8A 0.118(6) 0.119(7) 0.116(6) -0.001(4) 0.000(4) -0.002(4)
C9A 0.122(6) 0.123(7) 0.119(6) -0.002(4) -0.002(4) 0.001(4)
C10A 0.123(6) 0.124(7) 0.120(6) 0.000(4) -0.001(4) 0.001(4)
C11A 0.121(6) 0.120(7) 0.119(6) 0.000(4) 0.000(4) 0.001(4)
C12A 0.122(7) 0.121(7) 0.118(7) 0.001(4) 0.000(4) 0.002(4)
C13A 0.118(7) 0.122(7) 0.117(7) 0.000(4) 0.000(4) 0.002(4)
C14A 0.120(7) 0.124(7) 0.120(7) 0.000(4) -0.001(4) 0.003(4)
C15A 0.120(7) 0.123(7) 0.119(7) 0.001(4) 0.000(4) 0.003(4)
C16A 0.124(7) 0.125(7) 0.122(7) 0.001(4) 0.002(4) 0.003(4)
C17A 0.125(7) 0.124(7) 0.122(7) 0.001(4) 0.002(4) 0.001(4)
C18A 0.045(4) 0.051(5) 0.045(4) -0.005(4) -0.007(4) -0.003(4)
C19A 0.045(4) 0.053(5) 0.046(4) -0.004(4) -0.003(4) -0.003(4)
C20A 0.046(4) 0.052(5) 0.048(4) -0.006(4) -0.003(4) -0.003(4)
C21A 0.046(4) 0.049(5) 0.045(4) -0.005(4) -0.003(4) -0.003(4)
C22A 0.043(4) 0.048(5) 0.042(4) -0.006(4) -0.005(4) -0.001(4)
C23A 0.043(4) 0.050(5) 0.045(4) -0.005(4) -0.007(4) -0.001(4)
C24A 0.129(7) 0.130(7) 0.131(7) -0.001(4) -0.001(4) -0.001(4)
C25A 0.129(7) 0.131(7) 0.133(7) -0.002(4) -0.002(4) 0.000(4)
C26A 0.132(7) 0.133(7) 0.136(7) -0.003(4) -0.003(4) 0.000(4)
C27A 0.134(7) 0.134(7) 0.138(7) -0.004(4) -0.002(4) 0.000(4)
C28A 0.132(7) 0.133(7) 0.136(7) -0.003(4) -0.001(4) 0.000(4)
C29A 0.130(7) 0.131(7) 0.132(7) -0.003(4) 0.000(4) -0.002(4)
Pt1B 0.0375(5) 0.0945(8) 0.0293(5) 0.0257(5) -0.0150(4) -0.0250(5)
Sn1B 0.0476(11) 0.0966(15) 0.0293(8) 0.0267(9) -0.0182(7) -0.0318(10)
P1B 0.044(3) 0.059(4) 0.027(3) 0.010(3) -0.013(3) -0.013(3)
P2B 0.040(4) 0.059(4) 0.033(3) -0.004(3) -0.018(3) -0.005(3)
Cl1B 0.044(4) 0.159(7) 0.064(4) 0.066(5) -0.016(3) -0.041(4)
Cl2B 0.060(4) 0.075(5) 0.056(4) 0.016(4) -0.032(3) -0.013(3)
Cl3B 0.099(5) 0.102(6) 0.042(3) 0.012(4) -0.028(3) -0.041(5)
Cl4B 0.072(5) 0.146(7) 0.028(3) 0.006(4) 0.000(3) -0.047(5)
C1B 0.062(7) 0.066(7) 0.058(7) 0.002(5) -0.005(5) 0.000(5)
C2B 0.060(5) 0.062(5) 0.058(5) -0.001(4) -0.006(4) 0.000(4)
C3B 0.059(5) 0.061(5) 0.058(5) 0.001(4) -0.006(4) 0.000(4)
C4B 0.057(5) 0.061(5) 0.057(5) 0.001(4) -0.007(4) 0.000(4)
C5B 0.062(7) 0.066(7) 0.059(6) -0.003(5) -0.007(5) -0.003(5)
C6B 0.120(7) 0.119(7) 0.116(7) -0.001(4) -0.003(4) 0.000(4)
C7B 0.128(7) 0.123(7) 0.125(7) 0.000(4) -0.004(4) 0.002(4)
C8B 0.129(7) 0.125(7) 0.126(7) -0.002(4) -0.004(4) 0.002(4)
C9B 0.127(7) 0.123(7) 0.124(7) -0.001(4) -0.004(4) 0.002(4)
C10B 0.123(7) 0.121(7) 0.120(7) 0.000(4) -0.005(4) 0.002(4)
C11B 0.121(7) 0.120(7) 0.117(7) -0.002(4) -0.004(4) 0.001(4)
C12B 0.059(5) 0.061(5) 0.060(5) 0.001(4) 0.000(4) -0.001(4)
C13B 0.058(5) 0.064(5) 0.062(5) 0.002(4) 0.000(4) 0.000(4)
C14B 0.061(5) 0.065(5) 0.065(5) 0.001(4) 0.000(4) -0.002(4)
C15B 0.060(5) 0.065(5) 0.064(5) -0.001(4) -0.002(4) -0.001(4)
C16B 0.063(5) 0.065(5) 0.064(5) -0.002(4) 0.000(4) -0.001(4)
C17B 0.062(5) 0.064(5) 0.062(5) -0.001(4) 0.000(4) -0.001(4)
C18B 0.040(4) 0.045(4) 0.037(4) 0.001(4) -0.002(3) -0.003(4)
C19B 0.041(4) 0.047(4) 0.038(4) 0.002(4) -0.001(4) -0.002(4)
C20B 0.045(4) 0.050(4) 0.045(4) 0.001(4) 0.000(4) -0.002(4)
C21B 0.049(4) 0.054(4) 0.048(4) 0.000(4) -0.001(4) -0.003(4)
C22B 0.048(4) 0.055(4) 0.049(4) 0.000(4) -0.002(4) -0.002(4)
C23B 0.045(4) 0.050(4) 0.044(4) -0.002(4) -0.001(4) -0.003(4)
C24B 0.129(7) 0.131(7) 0.132(7) -0.004(4) -0.004(4) 0.002(4)
C25B 0.128(7) 0.129(7) 0.131(7) -0.002(4) -0.003(4) 0.002(4)
C26B 0.129(7) 0.130(7) 0.132(7) -0.003(4) -0.003(4) 0.001(4)
C27B 0.133(7) 0.133(7) 0.137(7) -0.004(4) -0.004(4) 0.003(4)
C28B 0.135(7) 0.135(7) 0.139(7) -0.005(4) -0.005(4) 0.003(4)
C29B 0.134(7) 0.134(7) 0.137(7) -0.006(4) -0.005(4) 0.004(4)
Pt1C 0.0249(5) 0.1281(10) 0.0368(5) 0.0307(6) -0.0094(4) -0.0293(6)
Sn1C 0.0336(13) 0.0399(19) 0.0286(13) -0.0006(12) -0.0039(10) 0.0114(13)
Sn1D 0.036(2) 0.041(3) 0.0246(19) 0.0051(18) 0.0012(15) -0.0011(18)
P1C 0.019(3) 0.100(6) 0.027(3) 0.016(3) -0.005(2) -0.012(3)
P2C 0.031(3) 0.097(6) 0.028(3) 0.024(4) -0.012(2) -0.020(4)
Cl1C 0.021(3) 0.171(7) 0.046(3) 0.038(4) -0.008(3) -0.028(4)
Cl2C 0.132(5) 0.127(5) 0.113(5) -0.002(3) -0.007(3) 0.016(3)
Cl3C 0.077(4) 0.077(4) 0.080(4) 0.012(3) 0.000(3) -0.007(3)
Cl4C 0.067(4) 0.071(4) 0.077(4) 0.012(3) -0.004(3) 0.003(3)
Cl2D 0.113(6) 0.114(6) 0.106(6) -0.001(3) -0.002(3) 0.006(3)
Cl3D 0.066(5) 0.062(5) 0.061(5) -0.001(3) 0.003(3) -0.004(3)
Cl4D 0.063(5) 0.066(5) 0.062(5) 0.005(3) 0.000(3) 0.003(3)
C1C 0.047(6) 0.053(6) 0.042(6) 0.000(5) 0.001(5) 0.003(5)
C2C 0.039(5) 0.046(5) 0.039(5) 0.003(4) 0.003(4) -0.001(4)
C3C 0.038(4) 0.045(5) 0.042(4) 0.004(4) 0.003(4) -0.001(4)
C4C 0.036(5) 0.045(5) 0.044(5) 0.005(4) 0.001(4) -0.002(4)
C5C 0.042(6) 0.048(6) 0.046(6) 0.000(5) 0.004(5) 0.001(5)
C6C 0.045(4) 0.051(5) 0.039(4) 0.004(4) -0.001(4) -0.001(4)
C7C 0.046(4) 0.051(5) 0.041(4) 0.002(4) 0.000(4) 0.001(4)
C8C 0.049(4) 0.052(5) 0.044(4) 0.002(4) -0.001(4) 0.001(4)
C9C 0.053(4) 0.056(5) 0.046(4) 0.002(4) -0.001(4) 0.002(4)
C10C 0.051(4) 0.054(5) 0.044(4) 0.003(4) 0.000(4) 0.001(4)
C11C 0.049(4) 0.053(5) 0.043(4) 0.004(4) -0.001(4) -0.001(4)
C12C 0.042(4) 0.049(4) 0.039(4) 0.001(4) -0.001(4) 0.001(4)
C13C 0.041(4) 0.048(4) 0.038(4) 0.001(4) -0.001(4) -0.001(4)
C14C 0.039(4) 0.047(4) 0.038(4) 0.004(4) -0.002(3) -0.002(4)
C15C 0.037(4) 0.047(4) 0.038(4) -0.001(4) -0.003(3) -0.002(4)
C16C 0.040(4) 0.047(4) 0.041(4) 0.000(4) -0.005(3) -0.001(4)
C17C 0.041(4) 0.049(4) 0.039(4) 0.000(4) -0.003(3) 0.001(4)
C18C 0.124(7) 0.124(7) 0.129(7) -0.001(4) -0.003(4) 0.000(4)
C19C 0.129(7) 0.129(7) 0.130(7) -0.002(4) -0.003(4) 0.002(4)
C20C 0.130(7) 0.130(7) 0.132(7) -0.004(4) -0.002(4) 0.003(4)
C21C 0.130(7) 0.130(7) 0.132(7) -0.002(4) -0.002(4) 0.001(4)
C22C 0.128(7) 0.128(7) 0.129(7) -0.001(4) -0.001(4) 0.001(4)
C23C 0.125(7) 0.125(7) 0.127(7) -0.002(4) -0.001(4) 0.001(4)
C24C 0.069(5) 0.074(5) 0.068(5) 0.002(4) -0.005(4) -0.002(4)
C25C 0.071(5) 0.077(5) 0.068(5) 0.003(4) -0.004(4) -0.002(4)
C26C 0.072(5) 0.078(5) 0.070(5) 0.002(4) -0.003(4) -0.003(4)
C27C 0.075(5) 0.078(5) 0.071(5) 0.001(4) -0.004(4) -0.003(4)
C28C 0.075(5) 0.078(5) 0.070(5) 0.000(4) -0.004(4) -0.005(4)
C29C 0.072(5) 0.077(5) 0.070(5) 0.002(4) -0.007(4) -0.003(4)

loop_
_atom_type_symbol
_atom_type_description
_atom_type_scat_dispersion_real
_atom_type_scat_dispersion_imag
_atom_type_scat_source
C C 0.0033 0.0016 'International Tables Vol C Tables 4.2.6.8 and 6.1.1.4'
H H 0.0000 0.0000 'International Tables Vol C Tables 4.2.6.8 and 6.1.1.4'
Cl Cl 0.1484 0.1585 'International Tables Vol C Tables 4.2.6.8 and 6.1.1.4'
Sn Sn -0.6537 1.4246 'International Tables Vol C Tables 4.2.6.8 and 6.1.1.4'
Pt Pt -1.7033 8.3905 'International Tables Vol C Tables 4.2.6.8 and 6.1.1.4'
P P 0.1023 0.0942 'International Tables Vol C Tables 4.2.6.8 and 6.1.1.4'

loop_
_geom_angle_atom_site_label_1
_geom_angle_atom_site_label_2
_geom_angle_atom_site_label_3
_geom_angle
P2A Pt1A P1A 93.8(3)
P2A Pt1A Cl1A 176.2(3)
P1A Pt1A Cl1A 89.4(2)
P2A Pt1A Sn1A 95.7(2)
P1A Pt1A Sn1A 166.39(19)
Cl1A Pt1A Sn1A 81.55(15)
Cl3A Sn1A Cl2A 96.2(2)
Cl3A Sn1A Cl4A 99.8(2)
Cl2A Sn1A Cl4A 97.13(19)
Cl3A Sn1A Pt1A 123.50(15)
Cl2A Sn1A Pt1A 115.03(15)
Cl4A Sn1A Pt1A 119.87(16)
C6A P1A C12A 102.0(13)
C6A P1A C2A 109.9(12)
C12A P1A C2A 111.0(11)
C6A P1A Pt1A 105.8(10)
C12A P1A Pt1A 111.5(5)
C2A P1A Pt1A 115.5(10)
C18A P2A C4A 102.7(11)
C18A P2A C24A 104.9(7)
C4A P2A C24A 101.8(14)
C18A P2A Pt1A 113.6(6)
C4A P2A Pt1A 119.2(12)
C24A P2A Pt1A 112.9(10)
C3A C2A C1A 110(3)
C3A C2A P1A 116(2)
C1A C2A P1A 109(2)
C4A C3A C2A 115(3)
C3A C4A C5A 115(3)
C3A C4A P2A 109(2)
C5A C4A P2A 106(2)
C7A C6A C11A 108(3)
C7A C6A P1A 124(3)
C11A C6A P1A 127(2)
C6A C7A C8A 118(3)
C9A C8A C7A 134(3)
C8A C9A C10A 107(3)
C11A C10A C9A 119(4)
C10A C11A C6A 133(4)
C13A C12A C17A 124(4)
C13A C12A P1A 127(3)
C17A C12A P1A 109(2)
C12A C13A C14A 118(4)
C15A C14A C13A 116(4)
C16A C15A C14A 128(4)
C15A C16A C17A 114(4)
C12A C17A C16A 120(4)
C19A C18A C23A 117.1(19)
C19A C18A P2A 120.5(13)
C23A C18A P2A 122.4(14)
C20A C19A C18A 124(2)
C19A C20A C21A 118.2(19)
C22A C21A C20A 118.1(19)
C21A C22A C23A 123(2)
C18A C23A C22A 119.1(19)
C25A C24A C29A 120(4)
C25A C24A P2A 117(3)
C29A C24A P2A 123(3)
C24A C25A C26A 116(4)
C25A C26A C27A 119(4)
C28A C27A C26A 129(4)
C29A C28A C27A 108(4)
C28A C29A C24A 128(4)
P2B Pt1B P1B 92.6(2)
P2B Pt1B Cl1B 176.9(2)
P1B Pt1B Cl1B 90.0(2)
P2B Pt1B Sn1B 96.95(15)
P1B Pt1B Sn1B 168.43(15)
Cl1B Pt1B Sn1B 80.79(15)
Cl3B Sn1B Cl2B 98.7(2)
Cl3B Sn1B Cl4B 99.6(3)
Cl2B Sn1B Cl4B 94.6(2)
Cl3B Sn1B Pt1B 117.15(16)
Cl2B Sn1B Pt1B 116.33(16)
Cl4B Sn1B Pt1B 125.2(2)
C6B P1B C12B 106.3(7)
C6B P1B C2B 115.4(13)
C12B P1B C2B 98.0(7)
C6B P1B Pt1B 106.5(8)
C12B P1B Pt1B 117.3(5)
C2B P1B Pt1B 113.4(7)
C24B P2B C18B 109.0(6)
C24B P2B C4B 102.6(12)
C18B P2B C4B 104.5(7)
C24B P2B Pt1B 112.2(10)
C18B P2B Pt1B 113.0(4)
C4B P2B Pt1B 114.8(7)
C3B C2B C1B 109.2(18)
C3B C2B P1B 114.5(15)
C1B C2B P1B 110.8(15)
C2B C3B C4B 114.4(18)
C3B C4B C5B 113.9(18)
C3B C4B P2B 110.0(15)
C5B C4B P2B 108.1(14)
C11B C6B C7B 106(3)
C11B C6B P1B 126(3)
C7B C6B P1B 129(3)
C6B C7B C8B 134(4)
C9B C8B C7B 113(3)
C10B C9B C8B 120(3)
C11B C10B C9B 120(4)
C6B C11B C10B 127(4)
C17B C12B C13B 118(2)
C17B C12B P1B 117.4(15)
C13B C12B P1B 124.8(16)
C12B C13B C14B 120(2)
C15B C14B C13B 122(2)
C16B C15B C14B 117(2)
C15B C16B C17B 121(2)
C12B C17B C16B 121(2)
C19B C18B C23B 120.6(18)
C19B C18B P2B 120.4(12)
C23B C18B P2B 119.0(13)
C18B C19B C20B 119.8(19)
C21B C20B C19B 121.5(19)
C22B C21B C20B 116.5(19)
C23B C22B C21B 124(2)
C22B C23B C18B 117.6(19)
C25B C24B C29B 118(4)
C25B C24B P2B 125(3)
C29B C24B P2B 118(3)
C24B C25B C26B 124(4)
C27B C26B C25B 121(4)
C26B C27B C28B 113(4)
C27B C28B C29B 128(4)
C24B C29B C28B 116(4)
P2C Pt1C P1C 93.8(2)
P2C Pt1C Cl1C 174.34(19)
P1C Pt1C Cl1C 91.2(2)
P2C Pt1C Sn1D 100.55(17)
P1C Pt1C Sn1D 160.8(2)
Cl1C Pt1C Sn1D 73.97(17)
P2C Pt1C Sn1C 91.87(16)
P1C Pt1C Sn1C 172.38(16)
Cl1C Pt1C Sn1C 83.35(17)
Sn1D Pt1C Sn1C 19.73(10)
Cl3C Sn1C Cl2C 99.6(4)
Cl3C Sn1C Cl4C 96.2(4)
Cl2C Sn1C Cl4C 98.3(4)
Cl3C Sn1C Pt1C 114.1(3)
Cl2C Sn1C Pt1C 112.5(4)
Cl4C Sn1C Pt1C 130.9(3)
Cl3D Sn1D Cl2D 97.6(6)
Cl3D Sn1D Cl4D 96.6(5)
Cl2D Sn1D Cl4D 96.6(5)
Cl3D Sn1D Pt1C 107.7(5)
Cl2D Sn1D Pt1C 127.8(6)
Cl4D Sn1D Pt1C 123.7(4)
C6C P1C C12C 105.4(6)
C6C P1C C2C 111.9(9)
C12C P1C C2C 99.7(6)
C6C P1C Pt1C 113.3(3)
C12C P1C Pt1C 114.7(5)
C2C P1C Pt1C 111.0(6)
C24C P2C C4C 99.6(6)
C24C P2C C18C 111.6(9)
C4C P2C C18C 107.4(8)
C24C P2C Pt1C 113.3(5)
C4C P2C Pt1C 109.8(6)
C18C P2C Pt1C 113.9(9)
C3C C2C C1C 112.4(15)
C3C C2C P1C 115.5(12)
C1C C2C P1C 114.8(13)
C4C C3C C2C 121.3(15)
C3C C4C C5C 106.5(15)
C3C C4C P2C 114.5(14)
C5C C4C P2C 114.8(13)
C7C C6C C11C 118(2)
C7C C6C P1C 123.3(14)
C11C C6C P1C 118.5(14)
C8C C7C C6C 118(2)
C7C C8C C9C 126(2)
C10C C9C C8C 113(2)
C11C C10C C9C 124(2)
C10C C11C C6C 121(2)
C17C C12C C13C 122.2(18)
C17C C12C P1C 117.4(13)
C13C C12C P1C 120.4(12)
C12C C13C C14C 118.9(18)
C15C C14C C13C 118.8(19)
C14C C15C C16C 122.5(19)
C15C C16C C17C 118.9(18)
C12C C17C C16C 118.7(18)
C19C C18C C23C 120.0
C19C C18C P2C 120.5(17)
C23C C18C P2C 119.5(17)
C18C C19C C20C 120.0
C19C C20C C21C 120.0
C20C C21C C22C 120.0
C23C C22C C21C 120.0
C22C C23C C18C 120.0
C29C C24C C25C 120(2)
C29C C24C P2C 117.9(16)
C25C C24C P2C 121.8(17)
C24C C25C C26C 120(2)
C27C C26C C25C 116(2)
C28C C27C C26C 127(3)
C27C C28C C29C 114(2)
C24C C29C C28C 122(2)

loop_
_geom_bond_atom_site_label_1
_geom_bond_atom_site_label_2
_geom_bond_distance
Pt1A P2A 2.234(7)
Pt1A P1A 2.309(7)
Pt1A Cl1A 2.347(6)
Pt1A Sn1A 2.5821(18)
Sn1A Cl3A 2.336(8)
Sn1A Cl2A 2.369(5)
Sn1A Cl4A 2.370(6)
P1A C6A 1.74(3)
P1A C12A 1.77(4)
P1A C2A 1.89(3)
P2A C18A 1.78(2)
P2A C4A 1.79(3)
P2A C24A 1.89(4)
C1A C2A 1.559(14)
C2A C3A 1.513(13)
C3A C4A 1.513(14)
C4A C5A 1.557(14)
C6A C7A 1.387(7)
C6A C11A 1.394(7)
C7A C8A 1.391(7)
C8A C9A 1.388(7)
C9A C10A 1.394(7)
C10A C11A 1.392(7)
C12A C13A 1.388(7)
C12A C17A 1.388(7)
C13A C14A 1.394(7)
C14A C15A 1.390(7)
C15A C16A 1.385(7)
C16A C17A 1.393(7)
C18A C19A 1.386(7)
C18A C23A 1.389(7)
C19A C20A 1.384(7)
C20A C21A 1.390(7)
C21A C22A 1.388(7)
C22A C23A 1.390(7)
C24A C25A 1.389(7)
C24A C29A 1.390(7)
C25A C26A 1.390(7)
C26A C27A 1.390(7)
C27A C28A 1.389(7)
C28A C29A 1.387(7)
Pt1B P2B 2.249(6)
Pt1B P1B 2.287(5)
Pt1B Cl1B 2.345(6)
Pt1B Sn1B 2.5976(16)
Sn1B Cl3B 2.315(8)
Sn1B Cl2B 2.355(6)
Sn1B Cl4B 2.376(6)
P1B C6B 1.65(3)
P1B C12B 1.78(2)
P1B C2B 1.85(2)
P2B C24B 1.77(4)
P2B C18B 1.802(19)
P2B C4B 1.91(2)
C1B C2B 1.557(14)
C2B C3B 1.513(13)
C3B C4B 1.515(13)
C4B C5B 1.556(14)
C6B C11B 1.385(7)
C6B C7B 1.393(7)
C7B C8B 1.393(7)
C8B C9B 1.393(7)
C9B C10B 1.388(7)
C10B C11B 1.387(7)
C12B C17B 1.389(7)
C12B C13B 1.391(7)
C13B C14B 1.390(7)
C14B C15B 1.389(7)
C15B C16B 1.388(7)
C16B C17B 1.390(7)
C18B C19B 1.388(7)
C18B C23B 1.388(7)
C19B C20B 1.391(7)
C20B C21B 1.390(7)
C21B C22B 1.389(7)
C22B C23B 1.387(7)
C24B C25B 1.389(7)
C24B C29B 1.390(7)
C25B C26B 1.392(7)
C26B C27B 1.388(7)
C27B C28B 1.391(7)
C28B C29B 1.393(7)
Pt1C P2C 2.240(6)
Pt1C P1C 2.311(6)
Pt1C Cl1C 2.334(6)
Pt1C Sn1D 2.567(4)
Pt1C Sn1C 2.640(3)
Sn1C Cl3C 2.309(10)
Sn1C Cl2C 2.337(11)
Sn1C Cl4C 2.366(9)
Sn1D Cl3D 2.345(13)
Sn1D Cl2D 2.358(14)
Sn1D Cl4D 2.372(12)
P1C C6C 1.71(2)
P1C C12C 1.861(19)
P1C C2C 1.869(19)
P2C C24C 1.84(2)
P2C C4C 1.84(2)
P2C C18C 1.89(2)
C1C C2C 1.559(14)
C2C C3C 1.516(13)
C3C C4C 1.511(13)
C4C C5C 1.557(14)
C6C C7C 1.388(7)
C6C C11C 1.389(7)
C7C C8C 1.388(7)
C8C C9C 1.394(7)
C9C C10C 1.388(7)
C10C C11C 1.385(7)
C12C C17C 1.386(7)
C12C C13C 1.386(7)
C13C C14C 1.389(7)
C14C C15C 1.379(7)
C15C C16C 1.384(7)
C16C C17C 1.391(7)
C18C C19C 1.3900
C18C C23C 1.3900
C19C C20C 1.3900
C20C C21C 1.3900
C21C C22C 1.3900
C22C C23C 1.3900
C24C C29C 1.388(7)
C24C C25C 1.389(7)
C25C C26C 1.392(7)
C26C C27C 1.386(7)
C27C C28C 1.384(7)
C28C C29C 1.389(7)

loop_
_geom_torsion_atom_site_label_1
_geom_torsion_atom_site_label_2
_geom_torsion_atom_site_label_3
_geom_torsion_atom_site_label_4
_geom_torsion
P2A Pt1A Sn1A Cl3A -103.1(3)
P1A Pt1A Sn1A Cl3A 123.0(10)
Cl1A Pt1A Sn1A Cl3A 74.3(2)
P2A Pt1A Sn1A Cl2A 140.1(3)
P1A Pt1A Sn1A Cl2A 6.1(10)
Cl1A Pt1A Sn1A Cl2A -42.5(2)
P2A Pt1A Sn1A Cl4A 24.9(3)
P1A Pt1A Sn1A Cl4A -109.1(10)
Cl1A Pt1A Sn1A Cl4A -157.7(3)
P2A Pt1A P1A C6A -101.6(4)
Cl1A Pt1A P1A C6A 80.4(4)
Sn1A Pt1A P1A C6A 32.5(11)
P2A Pt1A P1A C12A 148.2(11)
Cl1A Pt1A P1A C12A -29.8(11)
Sn1A Pt1A P1A C12A -77.7(15)
P2A Pt1A P1A C2A 20.2(13)
Cl1A Pt1A P1A C2A -157.7(13)
Sn1A Pt1A P1A C2A 154.3(13)
P1A Pt1A P2A C18A -151.7(5)
Cl1A Pt1A P2A C18A -4(4)
Sn1A Pt1A P2A C18A 38.1(4)
P1A Pt1A P2A C4A -30.4(12)
Cl1A Pt1A P2A C4A 117(4)
Sn1A Pt1A P2A C4A 159.4(11)
P1A Pt1A P2A C24A 89.0(6)
Cl1A Pt1A P2A C24A -124(4)
Sn1A Pt1A P2A C24A -81.2(5)
C6A P1A C2A C3A 80(3)
C12A P1A C2A C3A -168(2)
Pt1A P1A C2A C3A -40(3)
C6A P1A C2A C1A -45(3)
C12A P1A C2A C1A 68(3)
Pt1A P1A C2A C1A -164.3(19)
C1A C2A C3A C4A -164(3)
P1A C2A C3A C4A 72(4)
C2A C3A C4A C5A 38(4)
C2A C3A C4A P2A -80(3)
C18A P2A C4A C3A -174(2)
C24A P2A C4A C3A -66(2)
Pt1A P2A C4A C3A 59(2)
C18A P2A C4A C5A 62(2)
C24A P2A C4A C5A 170(2)
Pt1A P2A C4A C5A -65(2)
C12A P1A C6A C7A 126.7(9)
C2A P1A C6A C7A -115.5(14)
Pt1A P1A C6A C7A 9.9(9)
C12A P1A C6A C11A -53.8(10)
C2A P1A C6A C11A 64.1(14)
Pt1A P1A C6A C11A -170.5(10)
C11A C6A C7A C8A 0.3(6)
P1A C6A C7A C8A 179.9(4)
C6A C7A C8A C9A 0.3(13)
C7A C8A C9A C10A 0.2(14)
C8A C9A C10A C11A -1.2(12)
C9A C10A C11A C6A 2.2(16)
C7A C6A C11A C10A -1.5(11)
P1A C6A C11A C10A 178.9(8)
C6A P1A C12A C13A -3.4(11)
C2A P1A C12A C13A -120.5(14)
Pt1A P1A C12A C13A 109.2(9)
C6A P1A C12A C17A 176.0(11)
C2A P1A C12A C17A 58.9(15)
Pt1A P1A C12A C17A -71.5(10)
C17A C12A C13A C14A 0.7(7)
P1A C12A C13A C14A 180.0(4)
C12A C13A C14A C15A 0.8(9)
C13A C14A C15A C16A -1.8(15)
C14A C15A C16A C17A 1.1(15)
C13A C12A C17A C16A -1.4(10)
P1A C12A C17A C16A 179.2(7)
C15A C16A C17A C12A 0.5(13)
C4A P2A C18A C19A -101.7(13)
C24A P2A C18A C19A 152.3(12)
Pt1A P2A C18A C19A 28.5(6)
C4A P2A C18A C23A 78.2(13)
C24A P2A C18A C23A -27.9(12)
Pt1A P2A C18A C23A -151.7(7)
C23A C18A C19A C20A 0.1(6)
P2A C18A C19A C20A 179.9(4)
C18A C19A C20A C21A 0.8(9)
C19A C20A C21A C22A -1.7(11)
C20A C21A C22A C23A 1.8(13)
C19A C18A C23A C22A -0.1(8)
P2A C18A C23A C22A -179.9(5)
C21A C22A C23A C18A -0.9(12)
C18A P2A C24A C25A 75.6(9)
C4A P2A C24A C25A -31.1(13)
Pt1A P2A C24A C25A -160.2(9)
C18A P2A C24A C29A -104.4(10)
C4A P2A C24A C29A 148.8(14)
Pt1A P2A C24A C29A 19.8(9)
C29A C24A C25A C26A 0.0(5)
P2A C24A C25A C26A 179.9(4)
C24A C25A C26A C27A 0.2(8)
C25A C26A C27A C28A -0.4(13)
C26A C27A C28A C29A 0.3(12)
C27A C28A C29A C24A 0.0(11)
C25A C24A C29A C28A -0.1(10)
P2A C24A C29A C28A 179.9(6)
P2B Pt1B Sn1B Cl3B -101.5(3)
P1B Pt1B Sn1B Cl3B 113.6(9)
Cl1B Pt1B Sn1B Cl3B 76.4(3)
P2B Pt1B Sn1B Cl2B 142.2(3)
P1B Pt1B Sn1B Cl2B -2.7(9)
Cl1B Pt1B Sn1B Cl2B -39.9(3)
P2B Pt1B Sn1B Cl4B 24.8(3)
P1B Pt1B Sn1B Cl4B -120.1(9)
Cl1B Pt1B Sn1B Cl4B -157.3(3)
P2B Pt1B P1B C6B -89.9(8)
Cl1B Pt1B P1B C6B 91.9(8)
Sn1B Pt1B P1B C6B 55.3(12)
P2B Pt1B P1B C12B 151.3(7)
Cl1B Pt1B P1B C12B -26.9(7)
Sn1B Pt1B P1B C12B -63.5(12)
P2B Pt1B P1B C2B 38.0(8)
Cl1B Pt1B P1B C2B -140.1(8)
Sn1B Pt1B P1B C2B -176.7(10)
P1B Pt1B P2B C24B 76.6(7)
Cl1B Pt1B P2B C24B -140(4)
Sn1B Pt1B P2B C24B -96.8(6)
P1B Pt1B P2B C18B -159.6(5)
Cl1B Pt1B P2B C18B -16(4)
Sn1B Pt1B P2B C18B 27.0(4)
P1B Pt1B P2B C4B -40.0(7)
Cl1B Pt1B P2B C4B 103(4)
Sn1B Pt1B P2B C4B 146.6(7)
C6B P1B C2B C3B 65.7(17)
C12B P1B C2B C3B 178.1(16)
Pt1B P1B C2B C3B -57.5(18)
C6B P1B C2B C1B -58.3(17)
C12B P1B C2B C1B 54.1(17)
Pt1B P1B C2B C1B 178.5(13)
C1B C2B C3B C4B -158.7(18)
P1B C2B C3B C4B 76(2)
C2B C3B C4B C5B 46(3)
C2B C3B C4B P2B -75(2)
C24B P2B C4B C3B -62.1(15)
C18B P2B C4B C3B -175.9(13)
Pt1B P2B C4B C3B 59.9(15)
C24B P2B C4B C5B 173.1(14)
C18B P2B C4B C5B 59.3(16)
Pt1B P2B C4B C5B -64.9(16)
C12B P1B C6B C11B -95.6(10)
C2B P1B C6B C11B 11.9(12)
Pt1B P1B C6B C11B 138.7(10)
C12B P1B C6B C7B 84.2(9)
C2B P1B C6B C7B -168.4(11)
Pt1B P1B C6B C7B -41.6(9)
C11B C6B C7B C8B 0.1(8)
P1B C6B C7B C8B -179.7(6)
C6B C7B C8B C9B -1.0(12)
C7B C8B C9B C10B 1.5(13)
C8B C9B C10B C11B -1.3(15)
C7B C6B C11B C10B 0.3(11)
P1B C6B C11B C10B -179.9(8)
C9B C10B C11B C6B 0.3(16)
C6B P1B C12B C17B -174.1(13)
C2B P1B C12B C17B 66.3(10)
Pt1B P1B C12B C17B -55.2(7)
C6B P1B C12B C13B 5.3(12)
C2B P1B C12B C13B -114.3(10)
Pt1B P1B C12B C13B 124.2(7)
C17B C12B C13B C14B -0.7(6)
P1B C12B C13B C14B 179.9(4)
C12B C13B C14B C15B -0.5(10)
C13B C14B C15B C16B 0.9(12)
C14B C15B C16B C17B -0.2(13)
C13B C12B C17B C16B 1.4(9)
P1B C12B C17B C16B -179.1(6)
C15B C16B C17B C12B -1.0(13)
C24B P2B C18B C19B 167.8(12)
C4B P2B C18B C19B -83.1(9)
Pt1B P2B C18B C19B 42.3(6)
C24B P2B C18B C23B -12.4(13)
C4B P2B C18B C23B 96.7(9)
Pt1B P2B C18B C23B -137.8(6)
C23B C18B C19B C20B 0.3(6)
P2B C18B C19B C20B -179.8(4)
C18B C19B C20B C21B -0.2(9)
C19B C20B C21B C22B 0.1(11)
C20B C21B C22B C23B -0.2(12)
C21B C22B C23B C18B 0.4(12)
C19B C18B C23B C22B -0.4(8)
P2B C18B C23B C22B 179.8(5)
C18B P2B C24B C25B 83.6(10)
C4B P2B C24B C25B -26.8(11)
Pt1B P2B C24B C25B -150.5(9)
C18B P2B C24B C29B -96.5(10)
C4B P2B C24B C29B 153.1(11)
Pt1B P2B C24B C29B 29.4(10)
C29B C24B C25B C26B 0.1(6)
P2B C24B C25B C26B 180.0(5)
C24B C25B C26B C27B 0.0(10)
C25B C26B C27B C28B 0.0(12)
C26B C27B C28B C29B -0.2(14)
C25B C24B C29B C28B -0.2(9)
P2B C24B C29B C28B 179.9(6)
C27B C28B C29B C24B 0.3(14)
P2C Pt1C Sn1C Cl3C -134.4(4)
P1C Pt1C Sn1C Cl3C 4.0(15)
Cl1C Pt1C Sn1C Cl3C 48.6(4)
Sn1D Pt1C Sn1C Cl3C 108.7(5)
P2C Pt1C Sn1C Cl2C 113.0(4)
P1C Pt1C Sn1C Cl2C -108.6(14)
Cl1C Pt1C Sn1C Cl2C -63.9(4)
Sn1D Pt1C Sn1C Cl2C -3.8(5)
P2C Pt1C Sn1C Cl4C -11.5(4)
P1C Pt1C Sn1C Cl4C 127.0(14)
Cl1C Pt1C Sn1C Cl4C 171.6(4)
Sn1D Pt1C Sn1C Cl4C -128.3(5)
P2C Pt1C Sn1D Cl3D -122.6(5)
P1C Pt1C Sn1D Cl3D 99.6(7)
Cl1C Pt1C Sn1D Cl3D 58.9(5)
Sn1C Pt1C Sn1D Cl3D -57.5(5)
P2C Pt1C Sn1D Cl2D 122.3(7)
P1C Pt1C Sn1D Cl2D -15.5(9)
Cl1C Pt1C Sn1D Cl2D -56.2(7)
Sn1C Pt1C Sn1D Cl2D -172.6(8)
P2C Pt1C Sn1D Cl4D -11.6(6)
P1C Pt1C Sn1D Cl4D -149.5(7)
Cl1C Pt1C Sn1D Cl4D 169.9(6)
Sn1C Pt1C Sn1D Cl4D 53.5(6)
P2C Pt1C P1C C6C -98.1(6)
Cl1C Pt1C P1C C6C 79.4(6)
Sn1D Pt1C P1C C6C 40.6(9)
Sn1C Pt1C P1C C6C 123.6(14)
P2C Pt1C P1C C12C 140.9(4)
Cl1C Pt1C P1C C12C -41.7(4)
Sn1D Pt1C P1C C12C -80.5(7)
Sn1C Pt1C P1C C12C 2.5(16)
P2C Pt1C P1C C2C 28.8(7)
Cl1C Pt1C P1C C2C -153.8(7)
Sn1D Pt1C P1C C2C 167.4(7)
Sn1C Pt1C P1C C2C -109.6(14)
P1C Pt1C P2C C24C 134.3(6)
Cl1C Pt1C P2C C24C -19(3)
Sn1D Pt1C P2C C24C -33.0(6)
Sn1C Pt1C P2C C24C -50.8(6)
P1C Pt1C P2C C4C 23.8(7)
Cl1C Pt1C P2C C4C -129(3)
Sn1D Pt1C P2C C4C -143.4(6)
Sn1C Pt1C P2C C4C -161.2(6)
P1C Pt1C P2C C18C -96.7(3)
Cl1C Pt1C P2C C18C 111(3)
Sn1D Pt1C P2C C18C 96.1(3)
Sn1C Pt1C P2C C18C 78.3(3)
C6C P1C C2C C3C 66.4(15)
C12C P1C C2C C3C 177.4(14)
Pt1C P1C C2C C3C -61.2(16)
C6C P1C C2C C1C -66.9(15)
C12C P1C C2C C1C 44.2(16)
Pt1C P1C C2C C1C 165.6(13)
C1C C2C C3C C4C 156.3(19)
P1C C2C C3C C4C 22(3)
C2C C3C C4C C5C 176.9(18)
C2C C3C C4C P2C 49(2)
C24C P2C C4C C3C 169.2(14)
C18C P2C C4C C3C 52.8(16)
Pt1C P2C C4C C3C -71.6(15)
C24C P2C C4C C5C 45.5(16)
C18C P2C C4C C5C -70.9(16)
Pt1C P2C C4C C5C 164.7(12)
C12C P1C C6C C7C -125.3(6)
C2C P1C C6C C7C -17.9(7)
Pt1C P1C C6C C7C 108.5(6)
C12C P1C C6C C11C 54.3(6)
C2C P1C C6C C11C 161.7(8)
Pt1C P1C C6C C11C -72.0(6)
C11C C6C C7C C8C 0.4(6)
P1C C6C C7C C8C 179.9(4)
C6C C7C C8C C9C 0.4(10)
C7C C8C C9C C10C -0.3(12)
C8C C9C C10C C11C -0.5(13)
C9C C10C C11C C6C 1.3(13)
C7C C6C C11C C10C -1.2(9)
P1C C6C C11C C10C 179.3(6)
C6C P1C C12C C17C -154.6(7)
C2C P1C C12C C17C 89.4(9)
Pt1C P1C C12C C17C -29.3(6)
C6C P1C C12C C13C 25.2(7)
C2C P1C C12C C13C -90.8(8)
Pt1C P1C C12C C13C 150.5(6)
C17C C12C C13C C14C 0.0(6)
P1C C12C C13C C14C -179.9(4)
C12C C13C C14C C15C -0.6(8)
C13C C14C C15C C16C 1.1(12)
C14C C15C C16C C17C -0.9(12)
C13C C12C C17C C16C 0.2(8)
P1C C12C C17C C16C -179.9(5)
C15C C16C C17C C12C 0.2(11)
C24C P2C C18C C19C 131.3(9)
C4C P2C C18C C19C -120.5(10)
Pt1C P2C C18C C19C 1.4(8)
C24C P2C C18C C23C -48.7(9)
C4C P2C C18C C23C 59.6(10)
Pt1C P2C C18C C23C -178.6(8)
C23C C18C C19C C20C 0.0
P2C C18C C19C C20C -179.97(13)
C18C C19C C20C C21C 0.0
C19C C20C C21C C22C 0.0
C20C C21C C22C C23C 0.0
C21C C22C C23C C18C 0.0
C19C C18C C23C C22C 0.0
P2C C18C C23C C22C 179.97(13)
C4C P2C C24C C29C 68.9(9)
C18C P2C C24C C29C -177.9(10)
Pt1C P2C C24C C29C -47.7(8)
C4C P2C C24C C25C -111.2(9)
C18C P2C C24C C25C 2.0(10)
Pt1C P2C C24C C25C 132.3(7)
C29C C24C C25C C26C -0.1(6)
P2C C24C C25C C26C 179.9(4)
C24C C25C C26C C27C -0.3(9)
C25C C26C C27C C28C 1.1(13)
C26C C27C C28C C29C -1.3(13)
C25C C24C C29C C28C -0.1(9)
P2C C24C C29C C28C 179.8(6)
C27C C28C C29C C24C 0.7(11)
